data_1527914
loop_
_publ_author_name
'Palisaar, A.P.'
'Juza, R.'

_publ_section_title
;
 Ternaere Nitride des Zirkons, Thoriums und Urans
;
_journal_name_full 'Zeitschrift fuer Anorganische und Allgemeine Chemie'
_journal_page_first 1
_journal_page_last 11
_journal_volume 384
_journal_year 1971
_chemical_formula_sum 'Li2 N2 Th'
_chemical_name_systematic 'Li2 Th N2'
_space_group_IT_number 147
_symmetry_space_group_name_Hall '-P 3'
_symmetry_space_group_name_H-M 'P -3'
_cell_angle_alpha 90
_cell_angle_beta 90
_cell_angle_gamma 120
_cell_formula_units_Z 3
_cell_length_a 6.398
_cell_length_b 6.398
_cell_length_c 5.547
_cell_volume 196.642
_citation_journal_id_ASTM ZAACAB
_cod_data_source_file Palisaar_ZAACAB_1971_1925.cif
_cod_data_source_block Li2N2Th1
_cod_original_cell_volume 196.6424
_cod_original_formula_sum 'Li2 N2 Th1'
_cod_database_code 1527914

loop_
_symmetry_equiv_pos_as_xyz
x,y,z
-y,x-y,z
-x+y,-x,z
-x,-y,-z
y,-x+y,-z
x-y,x,-z

loop_
_atom_site_label
_atom_site_type_symbol
_atom_site_fract_x
_atom_site_fract_y
_atom_site_fract_z
_atom_site_occupancy
_atom_site_U_iso_or_equiv
N1 N-3 0.34 0.01 0.27 1 0.0
Th1 Th+4 0 0 0 1 0.0
Th2 Th+4 0.3333 0.6667 0.02 1 0.0
Li1 Li+1 0.35 0.03 0.63 1 0.0
